data_2220906
loop_
_publ_author_name
'Hanif, Muhammad'
'Qadeer, Ghulam'
'Rama, Nasim Hasan'
'Akhtar, Javeed'
'Helliwell, Madeleine'

_publ_section_title 4-(3-Methoxyphenyl)-3-[2-(4-methoxyphenyl)ethyl]-1<i>H</i>-1,2,4-triazol-5(4<i>H</i>)-one
_journal_coeditor_code RZ2291
_journal_issue 2
_journal_name_full 'Acta Crystallographica Section E'
_journal_page_first o387
_journal_paper_doi 10.1107/S1600536809002840
_journal_volume 65
_journal_year 2009
_chemical_formula_iupac 'C18 H19 N3 O3'
_chemical_formula_moiety 'C18 H19 N3 O3'
_chemical_formula_sum 'C18 H19 N3 O3'
_chemical_formula_weight 325.36
_chemical_melting_point 407.0(10)
_chemical_name_systematic
;
4-(3-Methoxyphenyl)-3-[2-(4-methoxyphenyl)ethyl]-1<i>H</i>-1,2,4-
triazol-5(4<i>H</i>)-one
;
_space_group_IT_number 14
_symmetry_cell_setting monoclinic
_symmetry_space_group_name_Hall '-P 2ybc'
_symmetry_space_group_name_H-M 'P 1 21/c 1'
_atom_sites_solution_hydrogens geom
_atom_sites_solution_primary direct
_atom_sites_solution_secondary difmap
_audit_creation_method SHELXL-97
_cell_angle_alpha 90.00
_cell_angle_beta 96.522(3)
_cell_angle_gamma 90.00
_cell_formula_units_Z 8
_cell_length_a 26.784(4)
_cell_length_b 14.824(2)
_cell_length_c 8.1108(11)
_cell_measurement_reflns_used 1009
_cell_measurement_temperature 100(2)
_cell_measurement_theta_max 26.36
_cell_measurement_theta_min 2.68
_cell_volume 3199.5(8)
_computing_cell_refinement 'SAINT (Bruker, 2002)'
_computing_data_collection 'SMART (Bruker, 2001)'
_computing_data_reduction 'SAINT (Bruker, 2002)'
_computing_molecular_graphics 'SHELXTL (Sheldrick, 2008)'
_computing_publication_material 'SHELXTL (Sheldrick, 2008)'
_computing_structure_refinement 'SHELXL97 (Sheldrick, 2008)'
_computing_structure_solution 'SHELXS97 (Sheldrick, 2008)'
_diffrn_ambient_temperature 100(2)
_diffrn_measured_fraction_theta_full 0.994
_diffrn_measured_fraction_theta_max 0.994
_diffrn_measurement_device_type 'Bruker SMART CCD area-detector'
_diffrn_measurement_method '\f and \w'
_diffrn_radiation_monochromator graphite
_diffrn_radiation_source 'fine-focus sealed tube'
_diffrn_radiation_type MoK\a
_diffrn_radiation_wavelength 0.71073
_diffrn_reflns_av_R_equivalents 0.0606
_diffrn_reflns_av_sigmaI/netI 0.0814
_diffrn_reflns_limit_h_max 33
_diffrn_reflns_limit_h_min -29
_diffrn_reflns_limit_k_max 18
_diffrn_reflns_limit_k_min -9
_diffrn_reflns_limit_l_max 9
_diffrn_reflns_limit_l_min -10
_diffrn_reflns_number 18196
_diffrn_reflns_theta_full 26.38
_diffrn_reflns_theta_max 26.38
_diffrn_reflns_theta_min 2.06
_exptl_absorpt_coefficient_mu 0.094
_exptl_absorpt_correction_type none
_exptl_crystal_colour colourless
_exptl_crystal_density_diffrn 1.351
_exptl_crystal_density_method 'not measured'
_exptl_crystal_description irregular
_exptl_crystal_F_000 1376
_exptl_crystal_size_max 0.50
_exptl_crystal_size_mid 0.50
_exptl_crystal_size_min 0.20
_refine_diff_density_max 0.212
_refine_diff_density_min -0.207
_refine_ls_extinction_method none
_refine_ls_goodness_of_fit_ref 0.929
_refine_ls_hydrogen_treatment mixed
_refine_ls_matrix_type full
_refine_ls_number_parameters 445
_refine_ls_number_reflns 6524
_refine_ls_number_restraints 0
_refine_ls_restrained_S_all 0.929
_refine_ls_R_factor_all 0.0772
_refine_ls_R_factor_gt 0.0448
_refine_ls_shift/su_max 0.001
_refine_ls_shift/su_mean 0.000
_refine_ls_structure_factor_coef Fsqd
_refine_ls_weighting_details 'calc w=1/[\s^2^(Fo^2^)+(0.022P)^2^] where P=(Fo^2^+2Fc^2^)/3'
_refine_ls_weighting_scheme calc
_refine_ls_wR_factor_gt 0.0757
_refine_ls_wR_factor_ref 0.0833
_reflns_number_gt 4463
_reflns_number_total 6524
_reflns_threshold_expression I>2\s(I)
_cod_data_source_file rz2291.cif
_cod_data_source_block I
_cod_depositor_comments
;
The following automatic conversions were performed:
'_symmetry_cell_setting' value 'Monoclinic' changed to 'monoclinic'
according to '/home/saulius/struct/CIF-dictionaries/cif_core.dic'
dictionary named 'cif_core.dic' version 2.4.1 from 2010-06-29.

Automatic conversion script
Id: cif_fix_enum 1527 2010-12-29 10:47:43Z saulius 

The following automatic conversions were performed:

'_symmetry_cell_setting' value 'Monoclinic' changed to 'monoclinic'
according to /home/saulius/struct/CIF-dictionaries/cif_core.dic
dictionary named 'cif_core.dic' version 2.4.1 from 2010-06-29.

Automatic conversion script
Id: cif_fix_values 1715 2011-07-08 13:25:40Z adriana 
;
_cod_original_sg_symbol_H-M 'P 21/c'
_cod_database_code 2220906
_cod_database_fobs_code 2220906

loop_
_symmetry_equiv_pos_as_xyz
'x, y, z'
'-x, y+1/2, -z+1/2'
'-x, -y, -z'
'x, -y-1/2, z-1/2'

loop_
_atom_site_type_symbol
_atom_site_label
_atom_site_fract_x
_atom_site_fract_y
_atom_site_fract_z
_atom_site_U_iso_or_equiv
_atom_site_adp_type
_atom_site_calc_flag
_atom_site_refinement_flags
_atom_site_occupancy
_atom_site_disorder_assembly
_atom_site_disorder_group
O O1 0.80652(4) 1.26410(8) 0.38630(14) 0.0241(3) Uani d . 1 . .
O O2 1.01067(4) 1.08446(8) 0.35402(14) 0.0250(3) Uani d . 1 . .
O O3 0.88400(4) 0.52515(8) 0.49269(14) 0.0224(3) Uani d . 1 . .
N N1 0.83241(5) 1.11201(9) 0.40707(16) 0.0168(3) Uani d . 1 . .
N N2 0.76150(5) 1.04721(9) 0.30095(16) 0.0200(3) Uani d . 1 . .
N N3 0.75591(5) 1.14005(10) 0.30968(18) 0.0210(3) Uani d . 1 . .
H H3N 0.7259(6) 1.1699(13) 0.258(2) 0.049(6) Uiso d . 1 . .
C C1 0.80770(6) 1.03201(11) 0.36030(19) 0.0165(4) Uani d . 1 . .
C C2 0.79850(6) 1.18218(12) 0.3694(2) 0.0196(4) Uani d . 1 . .
C C3 0.88409(6) 1.12582(11) 0.4688(2) 0.0170(4) Uani d . 1 . .
C C4 0.92115(6) 1.09601(11) 0.37531(19) 0.0176(4) Uani d . 1 . .
H H4 0.9124 1.0662 0.2724 0.021 Uiso calc R 1 . .
C C5 0.97099(6) 1.11055(11) 0.4347(2) 0.0188(4) Uani d . 1 . .
C C6 0.98332(6) 1.15633(12) 0.5836(2) 0.0229(4) Uani d . 1 . .
H H6 1.0176 1.1670 0.6233 0.027 Uiso calc R 1 . .
C C7 0.94588(6) 1.18619(12) 0.6732(2) 0.0232(4) Uani d . 1 . .
H H7 0.9546 1.2175 0.7746 0.028 Uiso calc R 1 . .
C C8 0.89570(6) 1.17121(11) 0.6175(2) 0.0208(4) Uani d . 1 . .
H H8 0.8699 1.1916 0.6798 0.025 Uiso calc R 1 . .
C C9 1.00001(6) 1.04758(13) 0.1916(2) 0.0273(5) Uani d . 1 . .
H H9A 0.9791 0.9936 0.1962 0.041 Uiso calc R 1 . .
H H9B 1.0316 1.0314 0.1485 0.041 Uiso calc R 1 . .
H H9C 0.9821 1.0924 0.1184 0.041 Uiso calc R 1 . .
C C10 0.82961(6) 0.93970(11) 0.37288(19) 0.0184(4) Uani d . 1 . .
H H10A 0.8628 0.9416 0.3299 0.022 Uiso calc R 1 . .
H H10B 0.8077 0.8993 0.2991 0.022 Uiso calc R 1 . .
C C11 0.83669(6) 0.89770(11) 0.54600(19) 0.0199(4) Uani d . 1 . .
H H11A 0.8646 0.9285 0.6145 0.024 Uiso calc R 1 . .
H H11B 0.8057 0.9059 0.6002 0.024 Uiso calc R 1 . .
C C12 0.84841(6) 0.79782(12) 0.53503(19) 0.0166(4) Uani d . 1 . .
C C13 0.89660(6) 0.76489(12) 0.57477(19) 0.0199(4) Uani d . 1 . .
H H13 0.9228 0.8051 0.6154 0.024 Uiso calc R 1 . .
C C14 0.90727(6) 0.67427(12) 0.5562(2) 0.0204(4) Uani d . 1 . .
H H14 0.9407 0.6532 0.5820 0.024 Uiso calc R 1 . .
C C15 0.86938(6) 0.61408(11) 0.50016(19) 0.0169(4) Uani d . 1 . .
C C16 0.82093(6) 0.64531(12) 0.46004(19) 0.0178(4) Uani d . 1 . .
H H16 0.7947 0.6049 0.4210 0.021 Uiso calc R 1 . .
C C17 0.81113(6) 0.73673(12) 0.47759(19) 0.0189(4) Uani d . 1 . .
H H17 0.7778 0.7581 0.4493 0.023 Uiso calc R 1 . .
C C18 0.84577(6) 0.45979(12) 0.4460(2) 0.0233(4) Uani d . 1 . .
H H18A 0.8198 0.4635 0.5218 0.035 Uiso calc R 1 . .
H H18B 0.8606 0.3993 0.4518 0.035 Uiso calc R 1 . .
H H18C 0.8307 0.4718 0.3323 0.035 Uiso calc R 1 . .
O O4 0.32218(4) -0.25770(8) 0.33832(14) 0.0232(3) Uani d . 1 . .
O O5 0.52563(4) -0.08829(9) 0.35036(14) 0.0252(3) Uani d . 1 . .
O O6 0.38708(4) 0.49050(8) 0.53429(13) 0.0214(3) Uani d . 1 . .
N N4 0.34705(5) -0.10875(9) 0.40056(16) 0.0167(3) Uani d . 1 . .
N N5 0.27715(5) -0.03721(9) 0.30255(17) 0.0200(3) Uani d . 1 . .
N N6 0.27211(5) -0.13024(9) 0.28110(18) 0.0198(3) Uani d . 1 . .
H H6N 0.2432(6) -0.1546(12) 0.223(2) 0.034(5) Uiso d . 1 . .
C C19 0.32257(6) -0.02667(11) 0.3744(2) 0.0173(4) Uani d . 1 . .
C C20 0.31384(6) -0.17568(12) 0.3389(2) 0.0182(4) Uani d . 1 . .
C C21 0.39848(6) -0.12574(11) 0.4633(2) 0.0161(4) Uani d . 1 . .
C C22 0.43614(6) -0.09321(11) 0.37456(19) 0.0168(4) Uani d . 1 . .
H H22 0.4281 -0.0577 0.2777 0.020 Uiso calc R 1 . .
C C23 0.48550(6) -0.11357(11) 0.4300(2) 0.0177(4) Uani d . 1 . .
C C24 0.49701(6) -0.16566(12) 0.5723(2) 0.0219(4) Uani d . 1 . .
H H24 0.5310 -0.1801 0.6096 0.026 Uiso calc R 1 . .
C C25 0.45893(6) -0.19599(12) 0.6587(2) 0.0234(4) Uani d . 1 . .
H H25 0.4670 -0.2306 0.7567 0.028 Uiso calc R 1 . .
C C26 0.40919(6) -0.17697(12) 0.6052(2) 0.0210(4) Uani d . 1 . .
H H26 0.3830 -0.1986 0.6646 0.025 Uiso calc R 1 . .
C C27 0.51482(6) -0.04444(13) 0.1937(2) 0.0276(4) Uani d . 1 . .
H H27A 0.4942 -0.0842 0.1171 0.041 Uiso calc R 1 . .
H H27B 0.5463 -0.0306 0.1483 0.041 Uiso calc R 1 . .
H H27C 0.4965 0.0117 0.2082 0.041 Uiso calc R 1 . .
C C28 0.34597(6) 0.06097(11) 0.4281(2) 0.0192(4) Uani d . 1 . .
H H28A 0.3745 0.0731 0.3635 0.023 Uiso calc R 1 . .
H H28B 0.3594 0.0571 0.5467 0.023 Uiso calc R 1 . .
C C29 0.30904(6) 0.13794(11) 0.4045(2) 0.0253(4) Uani d . 1 . .
H H29A 0.2825 0.1279 0.4782 0.030 Uiso calc R 1 . .
H H29B 0.2927 0.1363 0.2887 0.030 Uiso calc R 1 . .
C C30 0.33070(6) 0.23100(11) 0.4386(2) 0.0179(4) Uani d . 1 . .
C C31 0.37623(6) 0.24682(12) 0.5333(2) 0.0201(4) Uani d . 1 . .
H H31 0.3953 0.1972 0.5803 0.024 Uiso calc R 1 . .
C C32 0.39445(6) 0.33361(11) 0.5607(2) 0.0195(4) Uani d . 1 . .
H H32 0.4262 0.3431 0.6233 0.023 Uiso calc R 1 . .
C C33 0.36632(6) 0.40670(11) 0.49654(19) 0.0166(4) Uani d . 1 . .
C C34 0.32082(6) 0.39336(12) 0.40142(19) 0.0182(4) Uani d . 1 . .
H H34 0.3015 0.4430 0.3559 0.022 Uiso calc R 1 . .
C C35 0.30397(6) 0.30552(12) 0.3740(2) 0.0199(4) Uani d . 1 . .
H H35 0.2728 0.2960 0.3080 0.024 Uiso calc R 1 . .
C C36 0.35951(6) 0.56700(11) 0.4650(2) 0.0235(4) Uani d . 1 . .
H H36A 0.3559 0.5629 0.3436 0.035 Uiso calc R 1 . .
H H36B 0.3776 0.6224 0.5001 0.035 Uiso calc R 1 . .
H H36C 0.3262 0.5680 0.5039 0.035 Uiso calc R 1 . .

loop_
_atom_site_aniso_label
_atom_site_aniso_U_11
_atom_site_aniso_U_22
_atom_site_aniso_U_33
_atom_site_aniso_U_12
_atom_site_aniso_U_13
_atom_site_aniso_U_23
O1 0.0235(7) 0.0120(7) 0.0356(8) -0.0005(6) -0.0020(5) 0.0000(6)
O2 0.0208(6) 0.0277(8) 0.0267(7) -0.0027(6) 0.0036(5) -0.0061(6)
O3 0.0244(7) 0.0133(7) 0.0288(7) 0.0011(6) 0.0003(5) -0.0011(5)
N1 0.0169(7) 0.0131(8) 0.0200(8) 0.0007(6) 0.0000(6) 0.0004(6)
N2 0.0230(8) 0.0126(8) 0.0241(8) -0.0008(7) 0.0020(6) -0.0007(6)
N3 0.0212(8) 0.0126(8) 0.0285(9) 0.0008(7) -0.0008(7) 0.0017(7)
C1 0.0200(9) 0.0159(10) 0.0138(9) -0.0008(8) 0.0031(7) 0.0000(7)
C2 0.0206(10) 0.0177(10) 0.0205(10) -0.0011(8) 0.0024(7) 0.0003(8)
C3 0.0187(9) 0.0120(9) 0.0196(9) -0.0007(8) -0.0008(7) 0.0037(7)
C4 0.0243(10) 0.0133(9) 0.0148(9) -0.0020(8) 0.0001(7) 0.0013(7)
C5 0.0222(9) 0.0148(10) 0.0191(9) -0.0005(8) 0.0006(7) 0.0013(8)
C6 0.0218(9) 0.0200(10) 0.0253(10) -0.0024(8) -0.0040(8) 0.0010(8)
C7 0.0293(10) 0.0204(11) 0.0183(10) 0.0000(9) -0.0046(8) -0.0036(8)
C8 0.0269(10) 0.0151(10) 0.0205(10) 0.0009(8) 0.0038(8) 0.0003(8)
C9 0.0265(10) 0.0282(12) 0.0276(11) -0.0013(9) 0.0058(8) -0.0073(9)
C10 0.0220(9) 0.0150(10) 0.0182(9) -0.0002(8) 0.0027(7) -0.0005(7)
C11 0.0228(9) 0.0180(10) 0.0188(9) 0.0000(8) 0.0023(7) -0.0017(8)
C12 0.0221(9) 0.0171(10) 0.0112(9) -0.0003(8) 0.0038(7) 0.0010(7)
C13 0.0225(10) 0.0181(10) 0.0191(10) -0.0044(8) 0.0020(7) -0.0010(8)
C14 0.0195(9) 0.0193(10) 0.0218(10) 0.0014(8) 0.0002(7) 0.0008(8)
C15 0.0240(9) 0.0148(10) 0.0122(9) 0.0025(8) 0.0035(7) 0.0020(7)
C16 0.0201(9) 0.0194(10) 0.0137(9) -0.0035(8) 0.0006(7) -0.0005(7)
C17 0.0204(9) 0.0203(10) 0.0162(9) 0.0044(8) 0.0026(7) 0.0039(8)
C18 0.0307(10) 0.0154(10) 0.0236(10) -0.0050(9) 0.0025(8) -0.0023(8)
O4 0.0222(6) 0.0125(7) 0.0346(7) 0.0001(6) 0.0016(5) -0.0010(6)
O5 0.0186(6) 0.0301(8) 0.0274(7) -0.0001(6) 0.0044(5) 0.0034(6)
O6 0.0244(6) 0.0121(7) 0.0264(7) 0.0008(5) -0.0024(5) 0.0000(5)
N4 0.0168(7) 0.0117(8) 0.0219(8) 0.0002(6) 0.0029(6) -0.0008(6)
N5 0.0220(8) 0.0119(8) 0.0263(8) -0.0005(7) 0.0037(6) -0.0028(7)
N6 0.0172(8) 0.0130(8) 0.0283(9) -0.0007(7) -0.0002(7) -0.0035(7)
C19 0.0174(9) 0.0148(10) 0.0203(9) 0.0018(8) 0.0048(7) -0.0002(8)
C20 0.0191(9) 0.0168(10) 0.0194(9) -0.0016(8) 0.0056(7) -0.0016(8)
C21 0.0171(9) 0.0116(9) 0.0193(9) -0.0007(7) 0.0009(7) -0.0047(7)
C22 0.0216(9) 0.0127(9) 0.0157(9) 0.0013(8) 0.0004(7) -0.0001(7)
C23 0.0186(9) 0.0139(9) 0.0206(9) -0.0007(8) 0.0027(7) -0.0051(7)
C24 0.0207(9) 0.0201(10) 0.0234(10) 0.0048(8) -0.0047(8) -0.0021(8)
C25 0.0331(11) 0.0190(10) 0.0169(9) 0.0008(9) -0.0017(8) 0.0025(8)
C26 0.0256(10) 0.0181(10) 0.0194(10) -0.0022(8) 0.0038(8) -0.0005(8)
C27 0.0273(10) 0.0301(12) 0.0270(11) -0.0023(9) 0.0095(8) 0.0062(9)
C28 0.0198(9) 0.0160(10) 0.0216(10) -0.0002(8) 0.0012(7) -0.0010(8)
C29 0.0195(9) 0.0176(11) 0.0381(11) 0.0006(8) 0.0002(8) -0.0051(9)
C30 0.0181(9) 0.0142(10) 0.0217(10) 0.0013(8) 0.0037(7) -0.0028(8)
C31 0.0216(9) 0.0147(10) 0.0236(10) 0.0038(8) 0.0014(7) 0.0017(8)
C32 0.0188(9) 0.0174(10) 0.0212(10) -0.0010(8) -0.0023(7) -0.0004(8)
C33 0.0204(9) 0.0137(9) 0.0161(9) -0.0033(8) 0.0043(7) -0.0033(7)
C34 0.0196(9) 0.0154(10) 0.0193(9) 0.0041(8) 0.0009(7) 0.0017(8)
C35 0.0174(9) 0.0224(11) 0.0192(10) -0.0004(8) -0.0009(7) -0.0016(8)
C36 0.0317(10) 0.0122(10) 0.0260(10) 0.0016(8) 0.0005(8) 0.0015(8)

loop_
_atom_type_symbol
_atom_type_description
_atom_type_scat_dispersion_real
_atom_type_scat_dispersion_imag
_atom_type_scat_source
C C 0.0033 0.0016 'International Tables Vol C Tables 4.2.6.8 and 6.1.1.4'
H H 0.0000 0.0000 'International Tables Vol C Tables 4.2.6.8 and 6.1.1.4'
N N 0.0061 0.0033 'International Tables Vol C Tables 4.2.6.8 and 6.1.1.4'
O O 0.0106 0.0060 'International Tables Vol C Tables 4.2.6.8 and 6.1.1.4'

loop_
_geom_angle_atom_site_label_1
_geom_angle_atom_site_label_2
_geom_angle_atom_site_label_3
_geom_angle_site_symmetry_1
_geom_angle_site_symmetry_3
_geom_angle
_geom_angle_publ_flag
C5 O2 C9 . . 117.80(12) ?
C15 O3 C18 . . 117.49(12) ?
C1 N1 C2 . . 107.42(13) ?
C1 N1 C3 . . 128.95(14) ?
C2 N1 C3 . . 123.41(14) ?
C1 N2 N3 . . 104.94(14) ?
C2 N3 N2 . . 112.82(14) ?
C2 N3 H3N . . 124.9(11) ?
N2 N3 H3N . . 121.2(11) ?
N2 C1 N1 . . 110.98(15) ?
N2 C1 C10 . . 122.56(15) ?
N1 C1 C10 . . 126.46(14) ?
O1 C2 N3 . . 128.76(16) ?
O1 C2 N1 . . 127.46(15) ?
N3 C2 N1 . . 103.78(14) ?
C8 C3 C4 . . 121.78(15) ?
C8 C3 N1 . . 119.09(14) ?
C4 C3 N1 . . 119.09(14) ?
C5 C4 C3 . . 118.80(15) ?
C5 C4 H4 . . 120.6 ?
C3 C4 H4 . . 120.6 ?
O2 C5 C4 . . 124.17(15) ?
O2 C5 C6 . . 115.64(14) ?
C4 C5 C6 . . 120.16(16) ?
C7 C6 C5 . . 119.97(16) ?
C7 C6 H6 . . 120.0 ?
C5 C6 H6 . . 120.0 ?
C6 C7 C8 . . 120.93(16) ?
C6 C7 H7 . . 119.5 ?
C8 C7 H7 . . 119.5 ?
C3 C8 C7 . . 118.34(16) ?
C3 C8 H8 . . 120.8 ?
C7 C8 H8 . . 120.8 ?
O2 C9 H9A . . 109.5 ?
O2 C9 H9B . . 109.5 ?
H9A C9 H9B . . 109.5 ?
O2 C9 H9C . . 109.5 ?
H9A C9 H9C . . 109.5 ?
H9B C9 H9C . . 109.5 ?
C1 C10 C11 . . 116.39(14) ?
C1 C10 H10A . . 108.2 ?
C11 C10 H10A . . 108.2 ?
C1 C10 H10B . . 108.2 ?
C11 C10 H10B . . 108.2 ?
H10A C10 H10B . . 107.3 ?
C12 C11 C10 . . 110.39(13) ?
C12 C11 H11A . . 109.6 ?
C10 C11 H11A . . 109.6 ?
C12 C11 H11B . . 109.6 ?
C10 C11 H11B . . 109.6 ?
H11A C11 H11B . . 108.1 ?
C13 C12 C17 . . 117.66(16) ?
C13 C12 C11 . . 121.60(15) ?
C17 C12 C11 . . 120.68(14) ?
C12 C13 C14 . . 121.03(16) ?
C12 C13 H13 . . 119.5 ?
C14 C13 H13 . . 119.5 ?
C13 C14 C15 . . 120.43(15) ?
C13 C14 H14 . . 119.8 ?
C15 C14 H14 . . 119.8 ?
O3 C15 C16 . . 125.02(15) ?
O3 C15 C14 . . 115.36(14) ?
C16 C15 C14 . . 119.60(16) ?
C15 C16 C17 . . 119.05(16) ?
C15 C16 H16 . . 120.5 ?
C17 C16 H16 . . 120.5 ?
C12 C17 C16 . . 122.20(15) ?
C12 C17 H17 . . 118.9 ?
C16 C17 H17 . . 118.9 ?
O3 C18 H18A . . 109.5 ?
O3 C18 H18B . . 109.5 ?
H18A C18 H18B . . 109.5 ?
O3 C18 H18C . . 109.5 ?
H18A C18 H18C . . 109.5 ?
H18B C18 H18C . . 109.5 ?
C23 O5 C27 . . 117.02(12) ?
C33 O6 C36 . . 116.64(12) ?
C19 N4 C20 . . 107.44(13) ?
C19 N4 C21 . . 128.77(14) ?
C20 N4 C21 . . 123.53(14) ?
C19 N5 N6 . . 104.34(13) ?
C20 N6 N5 . . 112.79(13) ?
C20 N6 H6N . . 126.3(11) ?
N5 N6 H6N . . 120.7(11) ?
N5 C19 N4 . . 111.47(15) ?
N5 C19 C28 . . 125.42(15) ?
N4 C19 C28 . . 123.08(14) ?
O4 C20 N6 . . 129.45(16) ?
O4 C20 N4 . . 126.59(15) ?
N6 C20 N4 . . 103.95(14) ?
C26 C21 C22 . . 121.84(15) ?
C26 C21 N4 . . 119.46(15) ?
C22 C21 N4 . . 118.64(14) ?
C23 C22 C21 . . 118.69(15) ?
C23 C22 H22 . . 120.7 ?
C21 C22 H22 . . 120.7 ?
O5 C23 C22 . . 124.15(15) ?
O5 C23 C24 . . 115.53(14) ?
C22 C23 C24 . . 120.28(15) ?
C25 C24 C23 . . 119.69(15) ?
C25 C24 H24 . . 120.2 ?
C23 C24 H24 . . 120.2 ?
C24 C25 C26 . . 121.12(16) ?
C24 C25 H25 . . 119.4 ?
C26 C25 H25 . . 119.4 ?
C25 C26 C21 . . 118.37(16) ?
C25 C26 H26 . . 120.8 ?
C21 C26 H26 . . 120.8 ?
O5 C27 H27A . . 109.5 ?
O5 C27 H27B . . 109.5 ?
H27A C27 H27B . . 109.5 ?
O5 C27 H27C . . 109.5 ?
H27A C27 H27C . . 109.5 ?
H27B C27 H27C . . 109.5 ?
C19 C28 C29 . . 112.07(13) ?
C19 C28 H28A . . 109.2 ?
C29 C28 H28A . . 109.2 ?
C19 C28 H28B . . 109.2 ?
C29 C28 H28B . . 109.2 ?
H28A C28 H28B . . 107.9 ?
C28 C29 C30 . . 115.81(13) ?
C28 C29 H29A . . 108.3 ?
C30 C29 H29A . . 108.3 ?
C28 C29 H29B . . 108.3 ?
C30 C29 H29B . . 108.3 ?
H29A C29 H29B . . 107.4 ?
C31 C30 C35 . . 117.32(16) ?
C31 C30 C29 . . 123.49(15) ?
C35 C30 C29 . . 119.19(14) ?
C30 C31 C32 . . 121.21(16) ?
C30 C31 H31 . . 119.4 ?
C32 C31 H31 . . 119.4 ?
C31 C32 C33 . . 119.94(15) ?
C31 C32 H32 . . 120.0 ?
C33 C32 H32 . . 120.0 ?
C34 C33 O6 . . 124.08(15) ?
C34 C33 C32 . . 120.34(16) ?
O6 C33 C32 . . 115.58(14) ?
C33 C34 C35 . . 118.32(16) ?
C33 C34 H34 . . 120.8 ?
C35 C34 H34 . . 120.8 ?
C30 C35 C34 . . 122.85(15) ?
C30 C35 H35 . . 118.6 ?
C34 C35 H35 . . 118.6 ?
O6 C36 H36A . . 109.5 ?
O6 C36 H36B . . 109.5 ?
H36A C36 H36B . . 109.5 ?
O6 C36 H36C . . 109.5 ?
H36A C36 H36C . . 109.5 ?
H36B C36 H36C . . 109.5 ?

loop_
_geom_bond_atom_site_label_1
_geom_bond_atom_site_label_2
_geom_bond_site_symmetry_2
_geom_bond_distance
_geom_bond_publ_flag
O1 C2 . 1.238(2) ?
O2 C5 . 1.3656(18) ?
O2 C9 . 1.4248(18) ?
O3 C15 . 1.3786(19) ?
O3 C18 . 1.4292(18) ?
N1 C1 . 1.390(2) ?
N1 C2 . 1.392(2) ?
N1 C3 . 1.4323(19) ?
N2 C1 . 1.2955(19) ?
N2 N3 . 1.3871(19) ?
N3 C2 . 1.342(2) ?
N3 H3N . 0.972(18) ?
C1 C10 . 1.488(2) ?
C3 C8 . 1.385(2) ?
C3 C4 . 1.388(2) ?
C4 C5 . 1.384(2) ?
C4 H4 . 0.9500 ?
C5 C6 . 1.392(2) ?
C6 C7 . 1.377(2) ?
C6 H6 . 0.9500 ?
C7 C8 . 1.386(2) ?
C7 H7 . 0.9500 ?
C8 H8 . 0.9500 ?
C9 H9A . 0.9800 ?
C9 H9B . 0.9800 ?
C9 H9C . 0.9800 ?
C10 C11 . 1.528(2) ?
C10 H10A . 0.9900 ?
C10 H10B . 0.9900 ?
C11 C12 . 1.518(2) ?
C11 H11A . 0.9900 ?
C11 H11B . 0.9900 ?
C12 C13 . 1.383(2) ?
C12 C17 . 1.389(2) ?
C13 C14 . 1.385(2) ?
C13 H13 . 0.9500 ?
C14 C15 . 1.388(2) ?
C14 H14 . 0.9500 ?
C15 C16 . 1.381(2) ?
C16 C17 . 1.391(2) ?
C16 H16 . 0.9500 ?
C17 H17 . 0.9500 ?
C18 H18A . 0.9800 ?
C18 H18B . 0.9800 ?
C18 H18C . 0.9800 ?
O4 C20 . 1.236(2) ?
O5 C23 . 1.3677(18) ?
O5 C27 . 1.4272(19) ?
O6 C33 . 1.3810(19) ?
O6 C36 . 1.4328(19) ?
N4 C19 . 1.387(2) ?
N4 C20 . 1.387(2) ?
N4 C21 . 1.4354(19) ?
N5 C19 . 1.2971(19) ?
N5 N6 . 1.3947(18) ?
N6 C20 . 1.343(2) ?
N6 H6N . 0.931(16) ?
C19 C28 . 1.486(2) ?
C21 C26 . 1.382(2) ?
C21 C22 . 1.390(2) ?
C22 C23 . 1.381(2) ?
C22 H22 . 0.9500 ?
C23 C24 . 1.394(2) ?
C24 C25 . 1.377(2) ?
C24 H24 . 0.9500 ?
C25 C26 . 1.383(2) ?
C25 H25 . 0.9500 ?
C26 H26 . 0.9500 ?
C27 H27A . 0.9800 ?
C27 H27B . 0.9800 ?
C27 H27C . 0.9800 ?
C28 C29 . 1.508(2) ?
C28 H28A . 0.9900 ?
C28 H28B . 0.9900 ?
C29 C30 . 1.510(2) ?
C29 H29A . 0.9900 ?
C29 H29B . 0.9900 ?
C30 C31 . 1.385(2) ?
C30 C35 . 1.386(2) ?
C31 C32 . 1.385(2) ?
C31 H31 . 0.9500 ?
C32 C33 . 1.387(2) ?
C32 H32 . 0.9500 ?
C33 C34 . 1.381(2) ?
C34 C35 . 1.388(2) ?
C34 H34 . 0.9500 ?
C35 H35 . 0.9500 ?
C36 H36A . 0.9800 ?
C36 H36B . 0.9800 ?
C36 H36C . 0.9800 ?

loop_
_geom_hbond_atom_site_label_D
_geom_hbond_atom_site_label_H
_geom_hbond_atom_site_label_A
_geom_hbond_site_symmetry_A
_geom_hbond_distance_DH
_geom_hbond_distance_HA
_geom_hbond_distance_DA
_geom_hbond_angle_DHA
N3 H3N O4 2_665 0.972(18) 1.784(19) 2.7463(18) 169.6(17)
N6 H6N O1 2_635 0.931(16) 1.936(17) 2.8429(18) 164.2(16)

loop_
_geom_torsion_atom_site_label_1
_geom_torsion_atom_site_label_2
_geom_torsion_atom_site_label_3
_geom_torsion_atom_site_label_4
_geom_torsion_site_symmetry_1
_geom_torsion_site_symmetry_2
_geom_torsion_site_symmetry_3
_geom_torsion_site_symmetry_4
_geom_torsion
_geom_torsion_publ_flag
C1 N2 N3 C2 . . . . 1.75(19) ?
N3 N2 C1 N1 . . . . -0.14(17) ?
N3 N2 C1 C10 . . . . -179.76(14) ?
C2 N1 C1 N2 . . . . -1.41(18) ?
C3 N1 C1 N2 . . . . -176.04(14) ?
C2 N1 C1 C10 . . . . 178.19(15) ?
C3 N1 C1 C10 . . . . 3.6(3) ?
N2 N3 C2 O1 . . . . 176.86(16) ?
N2 N3 C2 N1 . . . . -2.54(18) ?
C1 N1 C2 O1 . . . . -177.09(17) ?
C3 N1 C2 O1 . . . . -2.1(3) ?
C1 N1 C2 N3 . . . . 2.33(17) ?
C3 N1 C2 N3 . . . . 177.33(13) ?
C1 N1 C3 C8 . . . . -125.99(18) ?
C2 N1 C3 C8 . . . . 60.1(2) ?
C1 N1 C3 C4 . . . . 56.1(2) ?
C2 N1 C3 C4 . . . . -117.72(18) ?
C8 C3 C4 C5 . . . . 1.4(2) ?
N1 C3 C4 C5 . . . . 179.21(14) ?
C9 O2 C5 C4 . . . . 6.1(2) ?
C9 O2 C5 C6 . . . . -172.28(15) ?
C3 C4 C5 O2 . . . . -179.94(15) ?
C3 C4 C5 C6 . . . . -1.6(2) ?
O2 C5 C6 C7 . . . . 179.35(15) ?
C4 C5 C6 C7 . . . . 0.9(3) ?
C5 C6 C7 C8 . . . . 0.1(3) ?
C4 C3 C8 C7 . . . . -0.4(2) ?
N1 C3 C8 C7 . . . . -178.24(15) ?
C6 C7 C8 C3 . . . . -0.3(3) ?
N2 C1 C10 C11 . . . . -104.32(18) ?
N1 C1 C10 C11 . . . . 76.1(2) ?
C1 C10 C11 C12 . . . . 167.77(14) ?
C10 C11 C12 C13 . . . . 103.80(17) ?
C10 C11 C12 C17 . . . . -73.44(18) ?
C17 C12 C13 C14 . . . . 0.6(2) ?
C11 C12 C13 C14 . . . . -176.69(15) ?
C12 C13 C14 C15 . . . . -1.3(2) ?
C18 O3 C15 C16 . . . . -2.5(2) ?
C18 O3 C15 C14 . . . . 176.08(13) ?
C13 C14 C15 O3 . . . . -177.57(14) ?
C13 C14 C15 C16 . . . . 1.1(2) ?
O3 C15 C16 C17 . . . . 178.24(15) ?
C14 C15 C16 C17 . . . . -0.3(2) ?
C13 C12 C17 C16 . . . . 0.2(2) ?
C11 C12 C17 C16 . . . . 177.54(15) ?
C15 C16 C17 C12 . . . . -0.3(2) ?
C19 N5 N6 C20 . . . . -0.04(18) ?
N6 N5 C19 N4 . . . . -0.11(18) ?
N6 N5 C19 C28 . . . . -178.32(15) ?
C20 N4 C19 N5 . . . . 0.22(18) ?
C21 N4 C19 N5 . . . . 174.33(14) ?
C20 N4 C19 C28 . . . . 178.48(14) ?
C21 N4 C19 C28 . . . . -7.4(2) ?
N5 N6 C20 O4 . . . . -179.34(16) ?
N5 N6 C20 N4 . . . . 0.17(18) ?
C19 N4 C20 O4 . . . . 179.31(16) ?
C21 N4 C20 O4 . . . . 4.8(3) ?
C19 N4 C20 N6 . . . . -0.23(16) ?
C21 N4 C20 N6 . . . . -174.72(13) ?
C19 N4 C21 C26 . . . . 121.19(18) ?
C20 N4 C21 C26 . . . . -65.6(2) ?
C19 N4 C21 C22 . . . . -61.6(2) ?
C20 N4 C21 C22 . . . . 111.66(18) ?
C26 C21 C22 C23 . . . . 0.5(2) ?
N4 C21 C22 C23 . . . . -176.62(14) ?
C27 O5 C23 C22 . . . . -5.2(2) ?
C27 O5 C23 C24 . . . . 172.59(15) ?
C21 C22 C23 O5 . . . . 177.57(15) ?
C21 C22 C23 C24 . . . . -0.1(2) ?
O5 C23 C24 C25 . . . . -178.55(15) ?
C22 C23 C24 C25 . . . . -0.7(3) ?
C23 C24 C25 C26 . . . . 1.1(3) ?
C24 C25 C26 C21 . . . . -0.7(3) ?
C22 C21 C26 C25 . . . . -0.1(3) ?
N4 C21 C26 C25 . . . . 176.97(15) ?
N5 C19 C28 C29 . . . . 5.5(2) ?
N4 C19 C28 C29 . . . . -172.56(15) ?
C19 C28 C29 C30 . . . . -173.76(14) ?
C28 C29 C30 C31 . . . . -19.9(2) ?
C28 C29 C30 C35 . . . . 160.65(15) ?
C35 C30 C31 C32 . . . . -0.6(2) ?
C29 C30 C31 C32 . . . . 179.94(15) ?
C30 C31 C32 C33 . . . . 1.8(2) ?
C36 O6 C33 C34 . . . . -1.8(2) ?
C36 O6 C33 C32 . . . . 178.02(14) ?
C31 C32 C33 C34 . . . . -1.8(2) ?
C31 C32 C33 O6 . . . . 178.34(14) ?
O6 C33 C34 C35 . . . . -179.42(14) ?
C32 C33 C34 C35 . . . . 0.8(2) ?
C31 C30 C35 C34 . . . . -0.5(2) ?
C29 C30 C35 C34 . . . . 179.00(15) ?
C33 C34 C35 C30 . . . . 0.4(2) ?
